data_4107154
loop_
_publ_author_name
'Jiaye Li'
'Christian Schenk'
'Catharina Goedecke'
'Gernot Frenking'
'Cameron Jones'

_publ_section_title
;
 A Digermyne with a Ge-Ge Single Bond That Activates Dihydrogen in the
 Solid State
;
_journal_name_full 'Journal of the American Chemical Society'
_journal_page_first 18622
_journal_page_last 18625
_journal_paper_doi 10.1021/ja209215a
_journal_volume 133
_journal_year 2011
_chemical_formula_sum 'C72 H72 Ge2 N2 Si2'
_chemical_formula_weight 1166.68
_chemical_name_systematic
; 
 ? 
;
_space_group_IT_number 15
_symmetry_cell_setting monoclinic
_symmetry_space_group_name_Hall '-C 2yc'
_symmetry_space_group_name_H-M 'C 1 2/c 1'
_atom_sites_solution_hydrogens geom
_atom_sites_solution_primary direct
_atom_sites_solution_secondary difmap
_audit_creation_method SHELXL-97
_cell_angle_alpha 90.00
_cell_angle_beta 117.76(3)
_cell_angle_gamma 90.00
_cell_formula_units_Z 4
_cell_length_a 28.449(6)
_cell_length_b 9.7420(19)
_cell_length_c 24.138(5)
_cell_measurement_temperature 100(2)
_cell_volume 5920(3)
_computing_cell_refinement 'XDS (Kabsch, 1993)'
_computing_data_collection 'Blu-Ice (McPhillips, 2002)'
_computing_data_reduction 'XDS (Kabsch, 1993)'
_computing_molecular_graphics X-Seed
_computing_publication_material CifTAB
_computing_structure_refinement 'SHELXL-97 (Sheldrick, 1997)'
_computing_structure_solution 'SHELXS-97 (Sheldrick, 1990)'
_diffrn_ambient_temperature 100(2)
_diffrn_measured_fraction_theta_full 0.994
_diffrn_measured_fraction_theta_max 0.994
_diffrn_measurement_device_type 'ADSC Quantum 210r'
_diffrn_radiation_source 'Australian Synchrotron'
_diffrn_radiation_type Synchrotron
_diffrn_radiation_wavelength 0.71069
_diffrn_reflns_av_R_equivalents 0.0288
_diffrn_reflns_av_sigmaI/netI 0.0145
_diffrn_reflns_limit_h_max 36
_diffrn_reflns_limit_h_min -36
_diffrn_reflns_limit_k_max 12
_diffrn_reflns_limit_k_min -12
_diffrn_reflns_limit_l_max 30
_diffrn_reflns_limit_l_min -30
_diffrn_reflns_number 44472
_diffrn_reflns_theta_full 27.00
_diffrn_reflns_theta_max 27.00
_diffrn_reflns_theta_min 3.02
_exptl_absorpt_coefficient_mu 1.101
_exptl_absorpt_correction_T_max 0.9783
_exptl_absorpt_correction_T_min 0.9573
_exptl_absorpt_correction_type multi-scan
_exptl_absorpt_process_details XDS
_exptl_crystal_colour orange-pink
_exptl_crystal_density_diffrn 1.309
_exptl_crystal_description block
_exptl_crystal_F_000 2440
_exptl_crystal_size_max 0.04
_exptl_crystal_size_mid 0.03
_exptl_crystal_size_min 0.02
_refine_diff_density_max 1.318
_refine_diff_density_min -1.432
_refine_diff_density_rms 0.077
_refine_ls_extinction_method none
_refine_ls_goodness_of_fit_ref 1.031
_refine_ls_hydrogen_treatment constr
_refine_ls_matrix_type full
_refine_ls_number_parameters 356
_refine_ls_number_reflns 6430
_refine_ls_number_restraints 0
_refine_ls_restrained_S_all 1.031
_refine_ls_R_factor_all 0.0464
_refine_ls_R_factor_gt 0.0444
_refine_ls_shift/su_max 0.001
_refine_ls_shift/su_mean 0.000
_refine_ls_structure_factor_coef Fsqd
_refine_ls_weighting_details 'calc w=1/[\s^2^(Fo^2^)+(0.0411P)^2^+25.1743P] where P=(Fo^2^+2Fc^2^)/3'
_refine_ls_weighting_scheme calc
_refine_ls_wR_factor_gt 0.1056
_refine_ls_wR_factor_ref 0.1069
_reflns_number_gt 6110
_reflns_number_total 6430
_reflns_threshold_expression >2sigma(I)
_cod_data_source_file ja209215a_si_002.cif
_cod_data_source_block compound2
_cod_original_cell_volume 5920(2)
_cod_database_code 4107154

loop_
_symmetry_equiv_pos_as_xyz
'x, y, z'
'-x, y, -z+1/2'
'x+1/2, y+1/2, z'
'-x+1/2, y+1/2, -z+1/2'
'-x, -y, -z'
'x, -y, z-1/2'
'-x+1/2, -y+1/2, -z'
'x+1/2, -y+1/2, z-1/2'

loop_
_atom_site_label
_atom_site_type_symbol
_atom_site_fract_x
_atom_site_fract_y
_atom_site_fract_z
_atom_site_U_iso_or_equiv
_atom_site_adp_type
_atom_site_occupancy
_atom_site_symmetry_multiplicity
_atom_site_calc_flag
_atom_site_refinement_flags
Ge1 Ge 0.232508(10) 0.13199(3) 0.466980(12) 0.02467(9) Uani 1 1 d .
Si1 Si 0.12534(3) 0.32916(7) 0.40926(3) 0.01995(14) Uani 1 1 d .
N1 N 0.16205(8) 0.18052(19) 0.41315(9) 0.0191(4) Uani 1 1 d .
C1 C 0.13604(9) 0.0720(2) 0.36841(10) 0.0192(4) Uani 1 1 d .
C2 C 0.10900(9) -0.0327(2) 0.38217(10) 0.0201(4) Uani 1 1 d .
C3 C 0.08670(10) -0.1408(2) 0.33991(11) 0.0228(5) Uani 1 1 d .
H3 H 0.0689 -0.2120 0.3495 0.027 Uiso 1 1 calc R
C4 C 0.08984(10) -0.1473(2) 0.28406(11) 0.0229(5) Uani 1 1 d .
C5 C 0.11453(10) -0.0400(2) 0.27004(11) 0.0225(5) Uani 1 1 d .
H5 H 0.1158 -0.0415 0.2314 0.027 Uiso 1 1 calc R
C6 C 0.13767(9) 0.0700(2) 0.31084(10) 0.0205(4) Uani 1 1 d .
C7 C 0.06642(12) -0.2668(3) 0.23981(12) 0.0304(6) Uani 1 1 d .
H7A H 0.0389 -0.2334 0.1993 0.046 Uiso 1 1 calc R
H7B H 0.0507 -0.3320 0.2574 0.046 Uiso 1 1 calc R
H7C H 0.0944 -0.3128 0.2340 0.046 Uiso 1 1 calc R
C8 C 0.10417(9) -0.0267(2) 0.44284(10) 0.0203(4) Uani 1 1 d .
H8 H 0.0986 0.0720 0.4495 0.024 Uiso 1 1 calc R
C9 C 0.15446(10) -0.0714(2) 0.50048(11) 0.0211(5) Uani 1 1 d .
C10 C 0.18245(11) -0.1886(3) 0.50025(11) 0.0262(5) Uani 1 1 d .
H10 H 0.1726 -0.2362 0.4621 0.031 Uiso 1 1 calc R
C11 C 0.22450(11) -0.2367(3) 0.55489(12) 0.0288(5) Uani 1 1 d .
H11 H 0.2426 -0.3181 0.5541 0.035 Uiso 1 1 calc R
C12 C 0.24027(11) -0.1667(3) 0.61062(12) 0.0285(5) Uani 1 1 d .
H12 H 0.2689 -0.2002 0.6481 0.034 Uiso 1 1 calc R
C13 C 0.21410(11) -0.0471(3) 0.61132(12) 0.0287(5) Uani 1 1 d .
H13 H 0.2255 0.0030 0.6492 0.034 Uiso 1 1 calc R
C14 C 0.17131(10) -0.0003(3) 0.55692(11) 0.0242(5) Uani 1 1 d .
H14 H 0.1533 0.0809 0.5580 0.029 Uiso 1 1 calc R
C15 C 0.05587(10) -0.1039(2) 0.43839(10) 0.0221(5) Uani 1 1 d .
C16 C 0.05680(11) -0.2457(3) 0.44848(11) 0.0260(5) Uani 1 1 d .
H16 H 0.0885 -0.2958 0.4589 0.031 Uiso 1 1 calc R
C17 C 0.01235(11) -0.3139(3) 0.44355(11) 0.0313(6) Uani 1 1 d .
H17 H 0.0136 -0.4104 0.4497 0.038 Uiso 1 1 calc R
C18 C -0.03374(11) -0.2430(3) 0.42976(12) 0.0335(6) Uani 1 1 d .
H18 H -0.0640 -0.2897 0.4271 0.040 Uiso 1 1 calc R
C19 C -0.03528(12) -0.1028(3) 0.41989(13) 0.0353(6) Uani 1 1 d .
H19 H -0.0669 -0.0532 0.4103 0.042 Uiso 1 1 calc R
C20 C 0.00904(11) -0.0338(3) 0.42391(12) 0.0288(5) Uani 1 1 d .
H20 H 0.0072 0.0624 0.4167 0.035 Uiso 1 1 calc R
C21 C 0.16412(9) 0.1855(2) 0.29301(10) 0.0203(4) Uani 1 1 d .
H21 H 0.1681 0.2636 0.3218 0.024 Uiso 1 1 calc R
C22 C 0.22008(10) 0.1516(2) 0.30363(11) 0.0223(5) Uani 1 1 d .
C23 C 0.24648(10) 0.0312(3) 0.33299(12) 0.0266(5) Uani 1 1 d .
H23 H 0.2290 -0.0349 0.3458 0.032 Uiso 1 1 calc R
C24 C 0.29832(11) 0.0072(3) 0.34359(13) 0.0325(6) Uani 1 1 d .
H24 H 0.3160 -0.0749 0.3638 0.039 Uiso 1 1 calc R
C25 C 0.32401(11) 0.1020(3) 0.32491(14) 0.0360(6) Uani 1 1 d .
H25 H 0.3593 0.0855 0.3322 0.043 Uiso 1 1 calc R
C26 C 0.29805(11) 0.2219(3) 0.29531(14) 0.0353(6) Uani 1 1 d .
H26 H 0.3155 0.2871 0.2820 0.042 Uiso 1 1 calc R
C27 C 0.24680(11) 0.2464(3) 0.28512(12) 0.0291(5) Uani 1 1 d .
H27 H 0.2295 0.3292 0.2652 0.035 Uiso 1 1 calc R
C28 C 0.12916(10) 0.2386(2) 0.22679(11) 0.0212(5) Uani 1 1 d .
C29 C 0.13034(11) 0.1818(3) 0.17456(11) 0.0257(5) Uani 1 1 d .
H29 H 0.1536 0.1072 0.1798 0.031 Uiso 1 1 calc R
C30 C 0.09812(11) 0.2324(3) 0.11492(12) 0.0296(5) Uani 1 1 d .
H30 H 0.0992 0.1921 0.0797 0.035 Uiso 1 1 calc R
C31 C 0.06442(11) 0.3412(3) 0.10676(12) 0.0299(5) Uani 1 1 d .
H31 H 0.0421 0.3753 0.0659 0.036 Uiso 1 1 calc R
C32 C 0.06325(11) 0.4008(3) 0.15837(12) 0.0285(5) Uani 1 1 d .
H32 H 0.0405 0.4766 0.1530 0.034 Uiso 1 1 calc R
C33 C 0.09535(10) 0.3491(3) 0.21762(11) 0.0247(5) Uani 1 1 d .
H33 H 0.0943 0.3899 0.2527 0.030 Uiso 1 1 calc R
C34 C 0.12318(12) 0.3605(3) 0.48463(13) 0.0314(6) Uani 1 1 d .
H34A H 0.1014 0.2896 0.4904 0.047 Uiso 1 1 calc R
H34B H 0.1077 0.4510 0.4833 0.047 Uiso 1 1 calc R
H34C H 0.1593 0.3571 0.5195 0.047 Uiso 1 1 calc R
C35 C 0.15422(10) 0.4860(2) 0.39227(12) 0.0251(5) Uani 1 1 d .
H35A H 0.1885 0.5072 0.4284 0.038 Uiso 1 1 calc R
H35B H 0.1299 0.5635 0.3840 0.038 Uiso 1 1 calc R
H35C H 0.1595 0.4696 0.3555 0.038 Uiso 1 1 calc R
C36 C 0.05634(10) 0.3041(3) 0.34538(13) 0.0310(6) Uani 1 1 d .
H36A H 0.0575 0.2709 0.3077 0.047 Uiso 1 1 calc R
H36B H 0.0372 0.3916 0.3362 0.047 Uiso 1 1 calc R
H36C H 0.0380 0.2365 0.3586 0.047 Uiso 1 1 calc R

loop_
_atom_site_aniso_label
_atom_site_aniso_U_11
_atom_site_aniso_U_22
_atom_site_aniso_U_33
_atom_site_aniso_U_23
_atom_site_aniso_U_13
_atom_site_aniso_U_12
Ge1 0.02625(14) 0.02379(14) 0.02155(14) 0.00033(10) 0.00910(11) 0.00479(10)
Si1 0.0251(3) 0.0172(3) 0.0206(3) 0.0006(2) 0.0133(3) 0.0016(2)
N1 0.0281(10) 0.0158(9) 0.0164(8) -0.0008(7) 0.0130(8) -0.0022(8)
C1 0.0262(11) 0.0174(10) 0.0166(10) 0.0006(8) 0.0121(9) 0.0022(9)
C2 0.0275(11) 0.0203(11) 0.0145(10) 0.0025(8) 0.0115(9) 0.0022(9)
C3 0.0310(12) 0.0195(11) 0.0207(11) 0.0011(9) 0.0145(10) -0.0020(9)
C4 0.0315(12) 0.0203(11) 0.0181(11) -0.0020(9) 0.0125(10) -0.0007(9)
C5 0.0313(12) 0.0222(11) 0.0177(10) -0.0002(9) 0.0146(9) 0.0010(10)
C6 0.0255(11) 0.0207(11) 0.0183(10) 0.0035(9) 0.0129(9) 0.0031(9)
C7 0.0469(15) 0.0264(13) 0.0234(12) -0.0064(10) 0.0210(11) -0.0075(11)
C8 0.0307(12) 0.0175(10) 0.0170(10) -0.0001(8) 0.0147(9) -0.0005(9)
C9 0.0297(12) 0.0185(11) 0.0202(11) 0.0017(9) 0.0159(9) -0.0036(9)
C10 0.0369(13) 0.0226(12) 0.0226(11) -0.0007(9) 0.0166(10) 0.0013(10)
C11 0.0350(13) 0.0238(12) 0.0304(13) 0.0050(10) 0.0176(11) 0.0037(10)
C12 0.0310(13) 0.0310(13) 0.0236(12) 0.0053(10) 0.0127(10) -0.0036(11)
C13 0.0351(13) 0.0316(13) 0.0205(11) -0.0033(10) 0.0140(10) -0.0058(11)
C14 0.0327(13) 0.0222(11) 0.0229(11) -0.0026(9) 0.0174(10) -0.0024(10)
C15 0.0320(12) 0.0226(11) 0.0153(10) -0.0014(8) 0.0140(9) -0.0031(10)
C16 0.0346(13) 0.0247(12) 0.0196(11) -0.0009(9) 0.0132(10) -0.0060(10)
C17 0.0429(15) 0.0316(14) 0.0185(11) -0.0023(10) 0.0135(11) -0.0134(12)
C18 0.0362(14) 0.0462(16) 0.0203(12) -0.0033(11) 0.0150(11) -0.0161(13)
C19 0.0335(14) 0.0475(17) 0.0296(13) -0.0011(12) 0.0188(12) -0.0014(13)
C20 0.0342(13) 0.0308(13) 0.0268(12) 0.0012(10) 0.0188(11) 0.0003(11)
C21 0.0291(12) 0.0181(11) 0.0176(10) -0.0004(8) 0.0142(9) 0.0003(9)
C22 0.0284(12) 0.0231(11) 0.0186(10) -0.0034(9) 0.0137(9) -0.0004(9)
C23 0.0316(13) 0.0242(12) 0.0264(12) -0.0007(10) 0.0156(10) 0.0021(10)
C24 0.0340(14) 0.0303(14) 0.0346(14) -0.0036(11) 0.0170(12) 0.0058(11)
C25 0.0288(13) 0.0415(16) 0.0405(15) -0.0116(13) 0.0185(12) -0.0010(12)
C26 0.0329(14) 0.0392(16) 0.0382(15) -0.0027(12) 0.0203(12) -0.0066(12)
C27 0.0320(13) 0.0273(13) 0.0298(13) -0.0002(10) 0.0159(11) -0.0022(11)
C28 0.0288(12) 0.0194(11) 0.0198(11) 0.0027(9) 0.0149(9) -0.0011(9)
C29 0.0367(13) 0.0228(12) 0.0227(11) 0.0010(9) 0.0181(10) 0.0017(10)
C30 0.0438(15) 0.0268(13) 0.0209(12) -0.0007(10) 0.0174(11) -0.0018(11)
C31 0.0364(14) 0.0293(13) 0.0210(12) 0.0035(10) 0.0109(10) -0.0010(11)
C32 0.0329(13) 0.0257(12) 0.0272(12) 0.0047(10) 0.0143(11) 0.0036(10)
C33 0.0321(13) 0.0245(12) 0.0215(11) 0.0022(9) 0.0157(10) 0.0012(10)
C34 0.0445(15) 0.0258(13) 0.0351(14) -0.0015(11) 0.0278(13) 0.0030(11)
C35 0.0318(13) 0.0193(11) 0.0249(11) 0.0009(9) 0.0138(10) 0.0005(10)
C36 0.0256(12) 0.0296(13) 0.0368(14) 0.0051(11) 0.0137(11) 0.0030(10)

loop_
_atom_type_symbol
_atom_type_description
_atom_type_scat_dispersion_real
_atom_type_scat_dispersion_imag
_atom_type_scat_source
C C 0.0033 0.0016 'International Tables Vol C Tables 4.2.6.8 and 6.1.1.4'
H H 0.0000 0.0000 'International Tables Vol C Tables 4.2.6.8 and 6.1.1.4'
N N 0.0061 0.0033 'International Tables Vol C Tables 4.2.6.8 and 6.1.1.4'
Si Si 0.0817 0.0704 'International Tables Vol C Tables 4.2.6.8 and 6.1.1.4'
Ge Ge 0.1547 1.8001 'International Tables Vol C Tables 4.2.6.8 and 6.1.1.4'

loop_
_geom_angle_atom_site_label_1
_geom_angle_atom_site_label_2
_geom_angle_atom_site_label_3
_geom_angle
_geom_angle_site_symmetry_3
N1 Ge1 Ge1 100.09(6) 7_556
N1 Si1 C36 107.83(11) .
N1 Si1 C35 111.92(10) .
C36 Si1 C35 109.09(12) .
N1 Si1 C34 111.63(11) .
C36 Si1 C34 109.07(13) .
C35 Si1 C34 107.26(12) .
C1 N1 Si1 118.50(16) .
C1 N1 Ge1 110.12(15) .
Si1 N1 Ge1 131.38(11) .
C2 C1 C6 119.6(2) .
C2 C1 N1 120.00(19) .
C6 C1 N1 120.4(2) .
C3 C2 C1 119.1(2) .
C3 C2 C8 120.9(2) .
C1 C2 C8 120.0(2) .
C4 C3 C2 122.0(2) .
C4 C3 H3 119.0 .
C2 C3 H3 119.0 .
C5 C4 C3 118.0(2) .
C5 C4 C7 121.0(2) .
C3 C4 C7 120.9(2) .
C4 C5 C6 122.2(2) .
C4 C5 H5 118.9 .
C6 C5 H5 118.9 .
C5 C6 C1 119.0(2) .
C5 C6 C21 120.0(2) .
C1 C6 C21 121.0(2) .
C4 C7 H7A 109.5 .
C4 C7 H7B 109.5 .
H7A C7 H7B 109.5 .
C4 C7 H7C 109.5 .
H7A C7 H7C 109.5 .
H7B C7 H7C 109.5 .
C9 C8 C15 110.83(18) .
C9 C8 C2 113.42(19) .
C15 C8 C2 113.09(19) .
C9 C8 H8 106.3 .
C15 C8 H8 106.3 .
C2 C8 H8 106.3 .
C10 C9 C14 118.2(2) .
C10 C9 C8 121.8(2) .
C14 C9 C8 119.9(2) .
C11 C10 C9 121.0(2) .
C11 C10 H10 119.5 .
C9 C10 H10 119.5 .
C12 C11 C10 120.2(2) .
C12 C11 H11 119.9 .
C10 C11 H11 119.9 .
C11 C12 C13 119.6(2) .
C11 C12 H12 120.2 .
C13 C12 H12 120.2 .
C12 C13 C14 120.2(2) .
C12 C13 H13 119.9 .
C14 C13 H13 119.9 .
C13 C14 C9 120.7(2) .
C13 C14 H14 119.6 .
C9 C14 H14 119.6 .
C20 C15 C16 117.8(2) .
C20 C15 C8 120.1(2) .
C16 C15 C8 122.0(2) .
C17 C16 C15 121.1(3) .
C17 C16 H16 119.5 .
C15 C16 H16 119.5 .
C18 C17 C16 120.5(3) .
C18 C17 H17 119.7 .
C16 C17 H17 119.7 .
C17 C18 C19 119.1(3) .
C17 C18 H18 120.4 .
C19 C18 H18 120.4 .
C18 C19 C20 120.7(3) .
C18 C19 H19 119.7 .
C20 C19 H19 119.7 .
C15 C20 C19 120.7(3) .
C15 C20 H20 119.6 .
C19 C20 H20 119.6 .
C6 C21 C22 113.98(19) .
C6 C21 C28 112.31(19) .
C22 C21 C28 111.67(18) .
C6 C21 H21 106.1 .
C22 C21 H21 106.1 .
C28 C21 H21 106.1 .
C23 C22 C27 118.3(2) .
C23 C22 C21 122.7(2) .
C27 C22 C21 118.9(2) .
C24 C23 C22 120.5(2) .
C24 C23 H23 119.8 .
C22 C23 H23 119.8 .
C25 C24 C23 120.3(3) .
C25 C24 H24 119.8 .
C23 C24 H24 119.8 .
C24 C25 C26 119.8(3) .
C24 C25 H25 120.1 .
C26 C25 H25 120.1 .
C27 C26 C25 120.1(3) .
C27 C26 H26 120.0 .
C25 C26 H26 120.0 .
C26 C27 C22 121.0(3) .
C26 C27 H27 119.5 .
C22 C27 H27 119.5 .
C33 C28 C29 118.1(2) .
C33 C28 C21 119.6(2) .
C29 C28 C21 122.3(2) .
C30 C29 C28 121.0(2) .
C30 C29 H29 119.5 .
C28 C29 H29 119.5 .
C31 C30 C29 120.0(2) .
C31 C30 H30 120.0 .
C29 C30 H30 120.0 .
C30 C31 C32 119.9(2) .
C30 C31 H31 120.1 .
C32 C31 H31 120.1 .
C33 C32 C31 119.7(2) .
C33 C32 H32 120.2 .
C31 C32 H32 120.2 .
C32 C33 C28 121.4(2) .
C32 C33 H33 119.3 .
C28 C33 H33 119.3 .
Si1 C34 H34A 109.5 .
Si1 C34 H34B 109.5 .
H34A C34 H34B 109.5 .
Si1 C34 H34C 109.5 .
H34A C34 H34C 109.5 .
H34B C34 H34C 109.5 .
Si1 C35 H35A 109.5 .
Si1 C35 H35B 109.5 .
H35A C35 H35B 109.5 .
Si1 C35 H35C 109.5 .
H35A C35 H35C 109.5 .
H35B C35 H35C 109.5 .
Si1 C36 H36A 109.5 .
Si1 C36 H36B 109.5 .
H36A C36 H36B 109.5 .
Si1 C36 H36C 109.5 .
H36A C36 H36C 109.5 .
H36B C36 H36C 109.5 .

loop_
_geom_bond_atom_site_label_1
_geom_bond_atom_site_label_2
_geom_bond_distance
_geom_bond_site_symmetry_2
Ge1 N1 1.872(2) .
Ge1 Ge1 2.7093(7) 7_556
Si1 N1 1.762(2) .
Si1 C36 1.863(3) .
Si1 C35 1.869(3) .
Si1 C34 1.874(3) .
N1 C1 1.445(3) .
C1 C2 1.407(3) .
C1 C6 1.412(3) .
C2 C3 1.396(3) .
C2 C8 1.535(3) .
C3 C4 1.393(3) .
C3 H3 0.9500 .
C4 C5 1.386(3) .
C4 C7 1.509(3) .
C5 C6 1.396(3) .
C5 H5 0.9500 .
C6 C21 1.523(3) .
C7 H7A 0.9800 .
C7 H7B 0.9800 .
C7 H7C 0.9800 .
C8 C9 1.522(3) .
C8 C15 1.526(3) .
C8 H8 1.0000 .
C9 C10 1.394(3) .
C9 C14 1.399(3) .
C10 C11 1.386(4) .
C10 H10 0.9500 .
C11 C12 1.384(4) .
C11 H11 0.9500 .
C12 C13 1.387(4) .
C12 H12 0.9500 .
C13 C14 1.387(4) .
C13 H13 0.9500 .
C14 H14 0.9500 .
C15 C20 1.390(4) .
C15 C16 1.400(3) .
C16 C17 1.384(4) .
C16 H16 0.9500 .
C17 C18 1.379(4) .
C17 H17 0.9500 .
C18 C19 1.383(4) .
C18 H18 0.9500 .
C19 C20 1.392(4) .
C19 H19 0.9500 .
C20 H20 0.9500 .
C21 C22 1.526(3) .
C21 C28 1.527(3) .
C21 H21 1.0000 .
C22 C23 1.395(3) .
C22 C27 1.396(3) .
C23 C24 1.394(4) .
C23 H23 0.9500 .
C24 C25 1.377(4) .
C24 H24 0.9500 .
C25 C26 1.388(4) .
C25 H25 0.9500 .
C26 C27 1.382(4) .
C26 H26 0.9500 .
C27 H27 0.9500 .
C28 C33 1.390(3) .
C28 C29 1.392(3) .
C29 C30 1.388(4) .
C29 H29 0.9500 .
C30 C31 1.381(4) .
C30 H30 0.9500 .
C31 C32 1.389(4) .
C31 H31 0.9500 .
C32 C33 1.384(3) .
C32 H32 0.9500 .
C33 H33 0.9500 .
C34 H34A 0.9800 .
C34 H34B 0.9800 .
C34 H34C 0.9800 .
C35 H35A 0.9800 .
C35 H35B 0.9800 .
C35 H35C 0.9800 .
C36 H36A 0.9800 .
C36 H36B 0.9800 .
C36 H36C 0.9800 .
